data_7106603
loop_
_publ_author_name
'G. Rajeshwar Reddy'
'T. Ram Reddy'
'Suju C. Joseph'
'K. Sateesh Reddy'
'L. Srinivasula Reddy'
'P. Mahesh Kumar'
'G. Rama Krishna'
'C. Malla Reddy'
'D. Rambabu'
'Ravikumar Kapavarapu'
'Chandana Lakshmi'
'Teja Meda'
'K. Krishna Priya'
'Kishore V. L. Parsa'
'Manojit Pal'

_publ_section_title
;
 Pd-mediated new synthesis of pyrroles: their evaluation as potential
 inhibitors of phosphodiesterase 4
;
_journal_name_full Chem.Commun.
_journal_page_first 7779
_journal_paper_doi 10.1039/c1cc12321a
_journal_volume 47
_journal_year 2011
_chemical_formula_sum 'C27 H22 F3 N O'
_chemical_formula_weight 433.46
_chemical_name_systematic
;
?
;
_space_group_IT_number 2
_symmetry_cell_setting triclinic
_symmetry_space_group_name_Hall '-P 1'
_symmetry_space_group_name_H-M 'P -1'
_atom_sites_solution_hydrogens geom
_atom_sites_solution_primary direct
_atom_sites_solution_secondary difmap
_audit_creation_method SHELXL-97
_cell_angle_alpha 73.704(3)
_cell_angle_beta 86.924(3)
_cell_angle_gamma 70.205(3)
_cell_formula_units_Z 2
_cell_length_a 7.7605(5)
_cell_length_b 10.2660(8)
_cell_length_c 14.6746(11)
_cell_measurement_reflns_used 9928
_cell_measurement_temperature 100(2)
_cell_measurement_theta_max 32.89
_cell_measurement_theta_min 2.79
_cell_volume 1054.73(14)
_computing_cell_refinement 'Bruker SAINT'
_computing_data_collection 'Bruker APEX2'
_computing_data_reduction 'Bruker SAINT'
_computing_molecular_graphics 'Bruker SHELXTL'
_computing_publication_material 'Bruker SHELXTL'
_computing_structure_refinement 'SHELXL-97 (Sheldrick, 2008)'
_computing_structure_solution 'SHELXS-97 (Sheldrick, 2008)'
_diffrn_ambient_temperature 100(2)
_diffrn_measured_fraction_theta_full 0.996
_diffrn_measured_fraction_theta_max 0.996
_diffrn_measurement_device_type 'Bruker Kappa APEX-II CCD DUO'
_diffrn_measurement_method '\ f and \ w scans'
_diffrn_radiation_monochromator graphite
_diffrn_radiation_source 'fine-focus sealed tube'
_diffrn_radiation_type MoK\a
_diffrn_radiation_wavelength 0.71073
_diffrn_reflns_av_R_equivalents 0.0369
_diffrn_reflns_av_sigmaI/netI 0.0334
_diffrn_reflns_limit_h_max 9
_diffrn_reflns_limit_h_min -9
_diffrn_reflns_limit_k_max 13
_diffrn_reflns_limit_k_min -13
_diffrn_reflns_limit_l_max 18
_diffrn_reflns_limit_l_min -18
_diffrn_reflns_number 16632
_diffrn_reflns_theta_full 27.00
_diffrn_reflns_theta_max 27.00
_diffrn_reflns_theta_min 1.45
_exptl_absorpt_coefficient_mu 0.101
_exptl_absorpt_correction_T_max 1.000
_exptl_absorpt_correction_T_min 0.999
_exptl_absorpt_correction_type multi-scan
_exptl_absorpt_process_details 'Multiscan absorption correction'
_exptl_crystal_colour colourless
_exptl_crystal_density_diffrn 1.365
_exptl_crystal_density_method 'not measured'
_exptl_crystal_description plate
_exptl_crystal_F_000 452
_exptl_crystal_size_max 0.0108
_exptl_crystal_size_mid 0.008
_exptl_crystal_size_min 0.00236
_refine_diff_density_max 0.312
_refine_diff_density_min -0.345
_refine_diff_density_rms 0.050
_refine_ls_extinction_method none
_refine_ls_goodness_of_fit_ref 0.803
_refine_ls_hydrogen_treatment constr
_refine_ls_matrix_type full
_refine_ls_number_parameters 291
_refine_ls_number_reflns 4592
_refine_ls_number_restraints 0
_refine_ls_restrained_S_all 0.803
_refine_ls_R_factor_all 0.0437
_refine_ls_R_factor_gt 0.0393
_refine_ls_shift/su_max 0.000
_refine_ls_shift/su_mean 0.000
_refine_ls_structure_factor_coef Fsqd
_refine_ls_weighting_details 'calc w=1/[\s^2^(Fo^2^)+(0.1000P)^2^+0.5147P] where P=(Fo^2^+2Fc^2^)/3'
_refine_ls_weighting_scheme calc
_refine_ls_wR_factor_gt 0.1170
_refine_ls_wR_factor_ref 0.1221
_reflns_number_gt 4091
_reflns_number_total 4592
_reflns_threshold_expression >2sigma(I)
_cod_data_source_file c1cc12321a.txt
_cod_data_source_block cpsu4_010_1
_cod_original_cell_volume 1054.73(13)
_cod_original_sg_symbol_H-M 'P-1 '
_cod_database_code 7106603

loop_
_symmetry_equiv_pos_as_xyz
'x, y, z'
'-x, -y, -z'

loop_
_atom_site_label
_atom_site_type_symbol
_atom_site_fract_x
_atom_site_fract_y
_atom_site_fract_z
_atom_site_U_iso_or_equiv
_atom_site_adp_type
_atom_site_occupancy
_atom_site_symmetry_multiplicity
_atom_site_calc_flag
_atom_site_refinement_flags
_atom_site_disorder_assembly
_atom_site_disorder_group
C3 C 0.84372(15) 0.76222(12) 0.97194(8) 0.0149(2) Uani 1 1 d . . .
C5 C 1.13132(16) 0.76533(12) 0.97639(8) 0.0160(2) Uani 1 1 d . . .
H5 H 1.2526 0.7565 0.9631 0.019 Uiso 1 1 calc R . .
C20 C 0.97046(15) 0.76200(13) 0.75364(8) 0.0157(2) Uani 1 1 d . . .
H20 H 0.8623 0.8379 0.7528 0.019 Uiso 1 1 calc R . .
C9 C 1.18764(16) 0.75513(13) 1.20984(8) 0.0165(2) Uani 1 1 d . . .
C15 C 1.07053(16) 0.68540(12) 0.83965(8) 0.0153(2) Uani 1 1 d . . .
C6 C 1.01662(15) 0.73122(12) 0.92685(8) 0.0144(2) Uani 1 1 d . . .
C24 C 0.72070(17) 0.98033(14) 0.40747(8) 0.0186(3) Uani 1 1 d . . .
C16 C 1.23134(16) 0.57052(13) 0.83987(9) 0.0189(3) Uani 1 1 d . . .
H16 H 1.2996 0.5177 0.8965 0.023 Uiso 1 1 calc R . .
C21 C 0.92204(16) 0.81503(13) 0.57796(8) 0.0170(2) Uani 1 1 d . . .
C19 C 1.02812(16) 0.72787(13) 0.66882(8) 0.0171(2) Uani 1 1 d . . .
C14 C 1.28986(17) 0.78791(14) 1.26976(9) 0.0206(3) Uani 1 1 d . . .
H14 H 1.3147 0.8738 1.2499 0.025 Uiso 1 1 calc R . .
C25 C 0.72243(17) 1.04321(14) 0.47934(9) 0.0191(3) Uani 1 1 d . . .
H25 H 0.6560 1.1403 0.4711 0.023 Uiso 1 1 calc R . .
C18 C 1.19005(18) 0.61208(14) 0.67169(9) 0.0215(3) Uani 1 1 d . . .
H18 H 1.2307 0.5871 0.6161 0.026 Uiso 1 1 calc R . .
C4 C 0.86265(16) 0.81443(12) 1.04743(8) 0.0162(2) Uani 1 1 d . . .
C22 C 0.91977(18) 0.75357(14) 0.50439(9) 0.0216(3) Uani 1 1 d . . .
H22 H 0.9857 0.6564 0.5124 0.026 Uiso 1 1 calc R . .
C26 C 0.82325(17) 0.96136(13) 0.56346(8) 0.0185(2) Uani 1 1 d . . .
H26 H 0.8251 1.0046 0.6111 0.022 Uiso 1 1 calc R . .
C8 C 1.11899(18) 0.86420(13) 1.11445(9) 0.0203(3) Uani 1 1 d . . .
H8A H 1.0283 0.9499 1.1252 0.024 Uiso 1 1 calc R . .
H8B H 1.2207 0.8916 1.0843 0.024 Uiso 1 1 calc R . .
C2 C 0.67982(16) 0.73089(13) 0.95478(8) 0.0173(2) Uani 1 1 d . . .
C10 C 1.15331(17) 0.62584(14) 1.24017(9) 0.0198(3) Uani 1 1 d . . .
H10 H 1.0848 0.6027 1.2009 0.024 Uiso 1 1 calc R . .
C17 C 1.29014(17) 0.53455(14) 0.75654(9) 0.0226(3) Uani 1 1 d . . .
H17 H 1.3975 0.4578 0.7576 0.027 Uiso 1 1 calc R . .
C11 C 1.22065(18) 0.53064(14) 1.32884(9) 0.0235(3) Uani 1 1 d . . .
H11 H 1.1986 0.4436 1.3482 0.028 Uiso 1 1 calc R . .
C12 C 1.32030(18) 0.56488(15) 1.38838(9) 0.0249(3) Uani 1 1 d . . .
H12 H 1.3638 0.5017 1.4480 0.030 Uiso 1 1 calc R . .
C23 C 0.82068(19) 0.83544(14) 0.41969(9) 0.0228(3) Uani 1 1 d . . .
H23 H 0.8211 0.7935 0.3711 0.027 Uiso 1 1 calc R . .
C1 C 0.69569(18) 0.62356(14) 0.90031(9) 0.0218(3) Uani 1 1 d . . .
H1A H 0.5909 0.5925 0.9106 0.033 Uiso 1 1 calc R . .
H1B H 0.8051 0.5419 0.9218 0.033 Uiso 1 1 calc R . .
H1C H 0.7012 0.6678 0.8337 0.033 Uiso 1 1 calc R . .
C27 C 0.61511(18) 1.06820(14) 0.31578(9) 0.0221(3) Uani 1 1 d . . .
C13 C 1.35507(18) 0.69406(15) 1.35862(9) 0.0250(3) Uani 1 1 d . . .
H13 H 1.4221 0.7176 1.3983 0.030 Uiso 1 1 calc R . .
C7 C 0.73039(18) 0.85924(14) 1.11938(9) 0.0229(3) Uani 1 1 d . . .
H7A H 0.7963 0.8545 1.1744 0.034 Uiso 1 1 calc R . .
H7B H 0.6598 0.7959 1.1373 0.034 Uiso 1 1 calc R . .
H7C H 0.6498 0.9563 1.0928 0.034 Uiso 1 1 calc R . .
O1 O 0.53308(12) 0.78515(11) 0.98784(7) 0.0278(2) Uani 1 1 d . . .
F1 F 0.51339(11) 1.00126(9) 0.28832(6) 0.0289(2) Uani 1 1 d . . .
F2 F 0.72415(12) 1.09298(10) 0.24403(5) 0.0327(2) Uani 1 1 d . . .
F3 F 0.49933(13) 1.19599(9) 0.32058(6) 0.0376(2) Uani 1 1 d . . .
N1 N 1.03794(14) 0.81486(11) 1.04912(7) 0.0160(2) Uani 1 1 d . . .

loop_
_atom_site_aniso_label
_atom_site_aniso_U_11
_atom_site_aniso_U_22
_atom_site_aniso_U_33
_atom_site_aniso_U_23
_atom_site_aniso_U_13
_atom_site_aniso_U_12
C3 0.0155(5) 0.0135(5) 0.0133(5) -0.0016(4) 0.0000(4) -0.0035(4)
C5 0.0155(5) 0.0154(5) 0.0147(5) -0.0012(4) -0.0001(4) -0.0048(4)
C20 0.0150(5) 0.0152(5) 0.0162(6) -0.0043(4) 0.0020(4) -0.0046(4)
C9 0.0174(5) 0.0165(6) 0.0148(6) -0.0063(4) 0.0005(4) -0.0033(4)
C15 0.0161(5) 0.0157(5) 0.0146(6) -0.0035(4) 0.0022(4) -0.0069(4)
C6 0.0151(5) 0.0131(5) 0.0126(5) -0.0008(4) -0.0001(4) -0.0038(4)
C24 0.0201(6) 0.0226(6) 0.0145(6) -0.0036(5) 0.0022(4) -0.0103(5)
C16 0.0178(6) 0.0174(6) 0.0172(6) -0.0013(5) 0.0004(4) -0.0035(5)
C21 0.0179(5) 0.0201(6) 0.0135(5) -0.0045(4) 0.0046(4) -0.0080(5)
C19 0.0194(6) 0.0174(6) 0.0152(6) -0.0042(4) 0.0025(4) -0.0076(5)
C14 0.0224(6) 0.0191(6) 0.0213(6) -0.0088(5) -0.0015(5) -0.0054(5)
C25 0.0210(6) 0.0187(6) 0.0172(6) -0.0053(5) 0.0026(5) -0.0064(5)
C18 0.0240(6) 0.0220(6) 0.0171(6) -0.0080(5) 0.0064(5) -0.0048(5)
C4 0.0169(5) 0.0145(5) 0.0143(5) -0.0013(4) -0.0006(4) -0.0036(4)
C22 0.0285(6) 0.0182(6) 0.0170(6) -0.0058(5) 0.0036(5) -0.0063(5)
C26 0.0220(6) 0.0207(6) 0.0144(6) -0.0070(5) 0.0026(4) -0.0078(5)
C8 0.0279(6) 0.0167(6) 0.0179(6) -0.0042(5) -0.0051(5) -0.0091(5)
C2 0.0160(5) 0.0179(6) 0.0147(5) 0.0003(4) -0.0017(4) -0.0052(4)
C10 0.0220(6) 0.0202(6) 0.0180(6) -0.0056(5) -0.0007(5) -0.0076(5)
C17 0.0203(6) 0.0194(6) 0.0228(6) -0.0055(5) 0.0046(5) -0.0008(5)
C11 0.0261(6) 0.0205(6) 0.0212(6) -0.0021(5) 0.0022(5) -0.0075(5)
C12 0.0259(6) 0.0261(7) 0.0142(6) -0.0030(5) -0.0007(5) 0.0002(5)
C23 0.0320(7) 0.0239(7) 0.0152(6) -0.0082(5) 0.0030(5) -0.0111(5)
C1 0.0241(6) 0.0247(6) 0.0196(6) -0.0045(5) -0.0001(5) -0.0132(5)
C27 0.0264(6) 0.0254(6) 0.0180(6) -0.0065(5) -0.0001(5) -0.0124(5)
C13 0.0240(6) 0.0298(7) 0.0202(6) -0.0132(5) -0.0048(5) -0.0022(5)
C7 0.0243(6) 0.0240(6) 0.0181(6) -0.0077(5) 0.0040(5) -0.0042(5)
O1 0.0158(4) 0.0320(5) 0.0361(6) -0.0118(4) 0.0041(4) -0.0072(4)
F1 0.0299(4) 0.0386(5) 0.0243(4) -0.0081(3) -0.0029(3) -0.0194(4)
F2 0.0406(5) 0.0471(5) 0.0151(4) -0.0004(3) 0.0017(3) -0.0275(4)
F3 0.0489(6) 0.0270(5) 0.0270(5) -0.0075(4) -0.0150(4) 0.0020(4)
N1 0.0186(5) 0.0160(5) 0.0131(5) -0.0029(4) -0.0017(4) -0.0059(4)

loop_
_atom_type_symbol
_atom_type_description
_atom_type_scat_dispersion_real
_atom_type_scat_dispersion_imag
_atom_type_scat_source
C C 0.0033 0.0016 'International Tables Vol C Tables 4.2.6.8 and 6.1.1.4'
H H 0.0000 0.0000 'International Tables Vol C Tables 4.2.6.8 and 6.1.1.4'
N N 0.0061 0.0033 'International Tables Vol C Tables 4.2.6.8 and 6.1.1.4'
O O 0.0106 0.0060 'International Tables Vol C Tables 4.2.6.8 and 6.1.1.4'
F F 0.0171 0.0103 'International Tables Vol C Tables 4.2.6.8 and 6.1.1.4'

loop_
_geom_angle_atom_site_label_1
_geom_angle_atom_site_label_2
_geom_angle_atom_site_label_3
_geom_angle
_geom_angle_site_symmetry_1
_geom_angle_site_symmetry_3
_geom_angle_publ_flag
C4 C3 C6 107.49(10) . . ?
C4 C3 C2 122.68(11) . . ?
C6 C3 C2 129.40(11) . . ?
C6 C5 N1 108.85(10) . . ?
C15 C20 C19 121.90(11) . . ?
C10 C9 C14 118.87(11) . . ?
C10 C9 C8 123.51(11) . . ?
C14 C9 C8 117.61(11) . . ?
C20 C15 C16 118.30(11) . . ?
C20 C15 C6 121.09(10) . . ?
C16 C15 C6 120.43(10) . . ?
C5 C6 C3 106.41(10) . . ?
C5 C6 C15 122.41(10) . . ?
C3 C6 C15 130.95(10) . . ?
C25 C24 C23 119.98(11) . . ?
C25 C24 C27 120.39(11) . . ?
C23 C24 C27 119.62(11) . . ?
C17 C16 C15 120.62(11) . . ?
C26 C21 C22 118.21(11) . . ?
C26 C21 C19 120.65(11) . . ?
C22 C21 C19 121.14(11) . . ?
C20 C19 C18 118.24(11) . . ?
C20 C19 C21 120.49(11) . . ?
C18 C19 C21 121.25(11) . . ?
C13 C14 C9 120.79(12) . . ?
C26 C25 C24 119.93(11) . . ?
C17 C18 C19 120.53(11) . . ?
N1 C4 C3 107.25(10) . . ?
N1 C4 C7 122.06(11) . . ?
C3 C4 C7 130.66(11) . . ?
C23 C22 C21 120.91(12) . . ?
C25 C26 C21 121.08(11) . . ?
N1 C8 C9 115.06(10) . . ?
O1 C2 C3 121.21(11) . . ?
O1 C2 C1 119.80(11) . . ?
C3 C2 C1 118.90(11) . . ?
C9 C10 C11 120.42(12) . . ?
C18 C17 C16 120.41(11) . . ?
C12 C11 C10 120.30(12) . . ?
C11 C12 C13 119.62(12) . . ?
C22 C23 C24 119.88(11) . . ?
F3 C27 F2 107.30(11) . . ?
F3 C27 F1 106.41(11) . . ?
F2 C27 F1 105.55(10) . . ?
F3 C27 C24 112.75(10) . . ?
F2 C27 C24 112.45(10) . . ?
F1 C27 C24 111.90(11) . . ?
C14 C13 C12 119.98(12) . . ?
C4 N1 C5 110.01(10) . . ?
C4 N1 C8 126.84(10) . . ?
C5 N1 C8 123.12(10) . . ?

loop_
_geom_bond_atom_site_label_1
_geom_bond_atom_site_label_2
_geom_bond_distance
_geom_bond_site_symmetry_2
_geom_bond_publ_flag
C3 C4 1.3928(16) . ?
C3 C6 1.4399(15) . ?
C3 C2 1.4635(16) . ?
C5 C6 1.3663(16) . ?
C5 N1 1.3765(15) . ?
C20 C15 1.3961(16) . ?
C20 C19 1.3968(16) . ?
C9 C10 1.3877(18) . ?
C9 C14 1.3919(17) . ?
C9 C8 1.5144(16) . ?
C15 C16 1.3963(17) . ?
C15 C6 1.4767(16) . ?
C24 C25 1.3851(17) . ?
C24 C23 1.3893(18) . ?
C24 C27 1.4941(17) . ?
C16 C17 1.3854(18) . ?
C21 C26 1.3956(18) . ?
C21 C22 1.3984(17) . ?
C21 C19 1.4851(16) . ?
C19 C18 1.3999(17) . ?
C14 C13 1.3857(18) . ?
C25 C26 1.3850(17) . ?
C18 C17 1.3842(18) . ?
C4 N1 1.3634(15) . ?
C4 C7 1.4888(17) . ?
C22 C23 1.3861(18) . ?
C8 N1 1.4575(14) . ?
C2 O1 1.2268(15) . ?
C2 C1 1.5033(17) . ?
C10 C11 1.3911(18) . ?
C11 C12 1.3834(19) . ?
C12 C13 1.388(2) . ?
C27 F3 1.3342(16) . ?
C27 F2 1.3376(15) . ?
C27 F1 1.3471(14) . ?

loop_
_cod_related_entry_id
_cod_related_entry_database
_cod_related_entry_code
1 ChemSpider 30653306
